data_7703328
loop_
_publ_author_name
'Cao, Senni'
'Ma, Xiufang'
'Ma, Xiaohui'
'Cen, Peipei'
'Wu, Yuewei'
'Yang, Jinhui'
'Liu, Xiangyu'
'Xie, Gang'
'Chen, Sanping'

_publ_section_title
;
 Modulating energetic performance through decorating nitrogen-rich ligands
 in high-energy MOFs.
;
_journal_issue 7
_journal_name_full 'Dalton transactions (Cambridge, England : 2003)'
_journal_page_first 2300
_journal_page_last 2307
_journal_paper_doi 10.1039/c9dt04803k
_journal_volume 49
_journal_year 2020
_chemical_formula_moiety 'C3 H4 Ag N5 O2'
_chemical_formula_sum 'C3 H4 Ag N5 O2'
_chemical_formula_weight 249.98
_space_group_crystal_system monoclinic
_space_group_IT_number 14
_space_group_name_Hall '-P 2ybc'
_space_group_name_H-M_alt 'P 1 21/c 1'
_atom_sites_solution_hydrogens geom
_atom_sites_solution_primary dual
_audit_creation_date 2018-10-06
_audit_creation_method
;
Olex2 1.2
(compiled 2018.05.29 svn.r3508 for OlexSys, GUI svn.r5506)
;
_audit_update_record
;
2019-11-20 deposited with the CCDC.	2020-01-20 downloaded from the CCDC.
;
_cell_angle_alpha 90
_cell_angle_beta 105.837(8)
_cell_angle_gamma 90
_cell_formula_units_Z 4
_cell_length_a 4.2779(9)
_cell_length_b 10.937(2)
_cell_length_c 14.054(3)
_cell_measurement_reflns_used 5091
_cell_measurement_temperature 293(2)
_cell_measurement_theta_max 26.559
_cell_measurement_theta_min 3.014
_cell_volume 632.6(2)
_computing_cell_refinement 'SAINT V8.38A (?, 2016)'
_computing_data_reduction 'SAINT V8.38A (?, 2016)'
_computing_molecular_graphics 'Olex2 (Dolomanov et al., 2009)'
_computing_publication_material 'Olex2 (Dolomanov et al., 2009)'
_computing_structure_refinement 'ShelXL (Sheldrick, 2015)'
_computing_structure_solution 'ShelXT (Sheldrick, 2015)'
_diffrn_ambient_temperature 293(2)
_diffrn_measured_fraction_theta_full 0.999
_diffrn_measured_fraction_theta_max 0.999
_diffrn_measurement_device_type 'CCD area detector'
_diffrn_measurement_method 'phi and omega scans'
_diffrn_radiation_monochromator graphite
_diffrn_radiation_type MoK\a
_diffrn_radiation_wavelength 0.71073
_diffrn_reflns_av_R_equivalents 0.0690
_diffrn_reflns_av_unetI/netI 0.0361
_diffrn_reflns_Laue_measured_fraction_full 0.999
_diffrn_reflns_Laue_measured_fraction_max 0.999
_diffrn_reflns_limit_h_max 5
_diffrn_reflns_limit_h_min -5
_diffrn_reflns_limit_k_max 13
_diffrn_reflns_limit_k_min -13
_diffrn_reflns_limit_l_max 16
_diffrn_reflns_limit_l_min -16
_diffrn_reflns_number 10565
_diffrn_reflns_point_group_measured_fraction_full 0.999
_diffrn_reflns_point_group_measured_fraction_max 0.999
_diffrn_reflns_theta_full 25.007
_diffrn_reflns_theta_max 25.007
_diffrn_reflns_theta_min 3.013
_exptl_absorpt_coefficient_mu 3.136
_exptl_absorpt_correction_T_max 0.7456
_exptl_absorpt_correction_T_min 0.5940
_exptl_absorpt_correction_type multi-scan
_exptl_absorpt_process_details
;
SADABS-2016/2 (Bruker,2016/2) was used for absorption correction.
wR2(int) was 0.1076 before and 0.0771 after correction.
The Ratio of minimum to maximum transmission is 0.7967.
The \l/2 correction factor is Not present.
;
_exptl_crystal_density_diffrn 2.625
_exptl_crystal_description block
_exptl_crystal_F_000 480
_exptl_crystal_size_max 0.19
_exptl_crystal_size_mid 0.18
_exptl_crystal_size_min 0.17
_refine_diff_density_max 5.886
_refine_diff_density_min -1.346
_refine_diff_density_rms 0.437
_refine_ls_extinction_method none
_refine_ls_goodness_of_fit_ref 1.221
_refine_ls_hydrogen_treatment constr
_refine_ls_matrix_type full
_refine_ls_number_parameters 100
_refine_ls_number_reflns 1113
_refine_ls_number_restraints 12
_refine_ls_restrained_S_all 1.216
_refine_ls_R_factor_all 0.1143
_refine_ls_R_factor_gt 0.1073
_refine_ls_shift/su_max 0.000
_refine_ls_shift/su_mean 0.000
_refine_ls_structure_factor_coef Fsqd
_refine_ls_weighting_details 'w=1/[\s^2^(Fo^2^)+(0.1331P)^2^+32.8703P] where P=(Fo^2^+2Fc^2^)/3'
_refine_ls_weighting_scheme calc
_refine_ls_wR_factor_gt 0.2834
_refine_ls_wR_factor_ref 0.2886
_reflns_Friedel_coverage 0.000
_reflns_number_gt 978
_reflns_number_total 1113
_reflns_threshold_expression 'I > 2\s(I)'
_cod_data_source_file c9dt04803k5.cif
_cod_data_source_block 22qq
_cod_depositor_comments 'Adding full bibliography for 7703327--7703328.cif.'
_cod_database_code 7703328
_shelx_shelxl_version_number 2014/7
_shelx_space_group_comment
;
The symmetry employed for this shelxl refinement is uniquely defined
by the following loop, which should always be used as a source of
symmetry information in preference to the above space-group names.
They are only intended as comments.
;
_shelx_estimated_absorpt_t_max 0.618
_shelx_estimated_absorpt_t_min 0.587
_olex2_refinement_description
;
1. Fixed Uiso
 At 1.2 times of:
  All C(H,H) groups, All N(H,H) groups
2. Uiso/Uaniso restraints and constraints
Uanis(N4) \\sim Ueq: with sigma of 0.01 and sigma for terminal atoms of 0.02
Uanis(O2) \\sim Ueq: with sigma of 0.001 and sigma for terminal atoms of 0.002
3.a Secondary CH2 refined with riding coordinates:
 C2(H2A,H2B)
3.b X=CH2 refined with riding coordinates:
 N5(H5A,H5B)
;
_olex2_submission_special_instructions 'No special instructions were received'

loop_
_space_group_symop_operation_xyz
'x, y, z'
'-x, y+1/2, -z+1/2'
'-x, -y, -z'
'x, -y-1/2, z-1/2'

loop_
_atom_site_label
_atom_site_type_symbol
_atom_site_fract_x
_atom_site_fract_y
_atom_site_fract_z
_atom_site_U_iso_or_equiv
_atom_site_adp_type
_atom_site_occupancy
_atom_site_site_symmetry_order
_atom_site_calc_flag
_atom_site_refinement_flags_posn
_atom_site_refinement_flags_adp
Ag1 Ag 0.7856(4) 0.63268(14) 0.53521(10) 0.0357(7) Uani 1 1 d . .
O1 O 0.642(3) 0.7150(13) 0.1241(10) 0.035(3) Uani 1 1 d . .
N4 N 0.448(3) 0.5342(12) 0.2272(10) 0.019(3) Uani 1 1 d . U
N1 N 0.622(3) 0.5568(13) 0.3848(10) 0.022(3) Uani 1 1 d . .
N3 N 0.688(4) 0.4530(14) 0.2574(11) 0.028(3) Uani 1 1 d . .
N2 N 0.792(3) 0.4676(13) 0.3526(11) 0.023(3) Uani 1 1 d . .
O2 O 0.230(3) 0.6864(14) -0.0084(11) 0.041(3) Uani 1 1 d . U
N5 N 0.191(4) 0.6860(15) 0.3026(12) 0.031(3) Uani 1 1 d . .
H5A H 0.1849 0.7218 0.3566 0.037 Uiso 1 1 calc R .
H5B H 0.0580 0.7074 0.2474 0.037 Uiso 1 1 calc R .
C1 C 0.403(4) 0.5988(16) 0.3046(12) 0.022(4) Uani 1 1 d . .
C3 C 0.392(4) 0.6607(17) 0.0758(12) 0.023(4) Uani 1 1 d . .
C2 C 0.282(4) 0.5489(16) 0.1225(12) 0.022(4) Uani 1 1 d . .
H2A H 0.0499 0.5553 0.1150 0.026 Uiso 1 1 calc R .
H2B H 0.3179 0.4765 0.0872 0.026 Uiso 1 1 calc R .

loop_
_atom_site_aniso_label
_atom_site_aniso_U_11
_atom_site_aniso_U_22
_atom_site_aniso_U_33
_atom_site_aniso_U_23
_atom_site_aniso_U_13
_atom_site_aniso_U_12
Ag1 0.0488(11) 0.0345(10) 0.0186(9) -0.0053(6) 0.0003(6) 0.0124(7)
O1 0.021(6) 0.040(8) 0.038(8) 0.009(6) -0.002(6) -0.011(6)
N4 0.025(6) 0.020(6) 0.010(6) 0.002(5) -0.001(5) -0.001(5)
N1 0.031(8) 0.020(7) 0.016(7) 0.000(6) 0.009(6) -0.002(6)
N3 0.028(8) 0.027(8) 0.026(9) 0.001(6) -0.001(6) 0.008(6)
N2 0.023(8) 0.018(7) 0.027(8) -0.003(6) 0.005(6) 0.001(6)
O2 0.041(4) 0.041(4) 0.039(4) 0.002(2) 0.010(2) -0.001(2)
N5 0.033(9) 0.031(8) 0.028(8) -0.003(7) 0.007(7) 0.005(7)
C1 0.028(9) 0.021(8) 0.018(8) 0.004(7) 0.007(7) 0.000(7)
C3 0.027(9) 0.030(9) 0.013(8) 0.008(7) 0.008(7) 0.010(7)
C2 0.017(8) 0.027(9) 0.016(8) 0.003(7) -0.004(6) 0.007(7)

loop_
_atom_type_symbol
_atom_type_description
_atom_type_scat_dispersion_real
_atom_type_scat_dispersion_imag
_atom_type_scat_source
C C 0.0033 0.0016 'International Tables Vol C Tables 4.2.6.8 and 6.1.1.4'
H H 0.0000 0.0000 'International Tables Vol C Tables 4.2.6.8 and 6.1.1.4'
Ag Ag -0.8971 1.1015 'International Tables Vol C Tables 4.2.6.8 and 6.1.1.4'
N N 0.0061 0.0033 'International Tables Vol C Tables 4.2.6.8 and 6.1.1.4'
O O 0.0106 0.0060 'International Tables Vol C Tables 4.2.6.8 and 6.1.1.4'

loop_
_geom_angle_atom_site_label_1
_geom_angle_atom_site_label_2
_geom_angle_atom_site_label_3
_geom_angle
_geom_angle_site_symmetry_1
_geom_angle_site_symmetry_3
O1 Ag1 N2 104.5(5) 4_576 3_766
N1 Ag1 O1 138.1(5) . 4_576
N1 Ag1 N2 117.3(5) . 3_766
C3 O1 Ag1 111.7(11) . 4_575
N3 N4 C1 110.9(13) . .
N3 N4 C2 121.1(14) . .
C1 N4 C2 127.9(14) . .
N2 N1 Ag1 121.9(10) . .
C1 N1 Ag1 130.3(12) . .
C1 N1 N2 106.4(13) . .
N2 N3 N4 105.2(14) . .
N1 N2 Ag1 119.9(10) . 3_766
N3 N2 Ag1 128.6(11) . 3_766
N3 N2 N1 111.4(13) . .
H5A N5 H5B 120.0 . .
C1 N5 H5A 120.0 . .
C1 N5 H5B 120.0 . .
N1 C1 N4 106.0(14) . .
N5 C1 N4 127.8(16) . .
N5 C1 N1 126.2(16) . .
O1 C3 C2 117.9(14) . .
O2 C3 O1 126.1(17) . .
O2 C3 C2 116.0(16) . .
N4 C2 C3 113.5(14) . .
N4 C2 H2A 108.9 . .
N4 C2 H2B 108.9 . .
C3 C2 H2A 108.9 . .
C3 C2 H2B 108.9 . .
H2A C2 H2B 107.7 . .

loop_
_geom_bond_atom_site_label_1
_geom_bond_atom_site_label_2
_geom_bond_distance
_geom_bond_site_symmetry_2
Ag1 O1 2.265(13) 4_576
Ag1 N1 2.200(14) .
Ag1 N2 2.322(14) 3_766
O1 Ag1 2.265(13) 4_575
O1 C3 1.25(2) .
N4 N3 1.34(2) .
N4 C1 1.36(2) .
N4 C2 1.46(2) .
N1 N2 1.37(2) .
N1 C1 1.34(2) .
N3 N2 1.30(2) .
N2 Ag1 2.322(14) 3_766
O2 C3 1.23(2) .
N5 H5A 0.8600 .
N5 H5B 0.8600 .
N5 C1 1.31(2) .
C3 C2 1.52(2) .
C2 H2A 0.9700 .
C2 H2B 0.9700 .
